data_7063192
loop_
_publ_author_name
'Singh, Simranjeet'
'Choudhary, Mukesh'

_publ_section_title
;
 Synthesis of Zn(ii) coordination complexes, their molecular design and
 docking with SARS-CoV-2 RBD protein and Omicron spike protein
;
_journal_issue 20
_journal_name_full 'New Journal of Chemistry'
_journal_page_first 9287
_journal_page_last 9313
_journal_paper_doi 10.1039/D3NJ04714H
_journal_volume 48
_journal_year 2024
_chemical_formula_sum 'C21 H23 Cl N6 O5 Zn'
_chemical_formula_weight 540.27
_space_group_crystal_system monoclinic
_space_group_IT_number 14
_space_group_name_Hall '-P 2yn'
_space_group_name_H-M_alt 'P 1 21/n 1'
_atom_sites_solution_hydrogens mixed
_audit_creation_method SHELXL-2019/3
_audit_update_record
;
2024-03-19 deposited with the CCDC.	2024-04-23 downloaded from the CCDC.
;
_cell_angle_alpha 90
_cell_angle_beta 95.463(7)
_cell_angle_gamma 90
_cell_formula_units_Z 4
_cell_length_a 7.6526(10)
_cell_length_b 22.902(3)
_cell_length_c 13.4603(17)
_cell_measurement_reflns_used 9077
_cell_measurement_temperature 200(2)
_cell_measurement_theta_max 68.05
_cell_measurement_theta_min 3.82
_cell_volume 2348.3(5)
_computing_cell_refinement 'APEX4/SAINT (Bruker, 2021)'
_computing_data_collection 'APEX4(Bruker, 2021)'
_computing_data_reduction 'SAINT/XPREP (Bruker, 2021)'
_computing_structure_refinement 'SHELXL-2019/2 (Sheldrick, 2019), WingX'
_computing_structure_solution 'SHELXT 2018/2 (Sheldrick, 2018)'
_diffrn_ambient_temperature 200(2)
_diffrn_measured_fraction_theta_full 1.000
_diffrn_measured_fraction_theta_max 1.000
_diffrn_measurement_device_type 'Bruker D8 Venture Diffractometer'
_diffrn_measurement_method '\f and \w scans'
_diffrn_radiation_type CuK\a
_diffrn_radiation_wavelength 1.54178
_diffrn_reflns_av_R_equivalents 0.0479
_diffrn_reflns_av_unetI/netI 0.0236
_diffrn_reflns_Laue_measured_fraction_full 1.000
_diffrn_reflns_Laue_measured_fraction_max 1.000
_diffrn_reflns_limit_h_max 9
_diffrn_reflns_limit_h_min -9
_diffrn_reflns_limit_k_max 27
_diffrn_reflns_limit_k_min -27
_diffrn_reflns_limit_l_max 16
_diffrn_reflns_limit_l_min -16
_diffrn_reflns_number 41216
_diffrn_reflns_point_group_measured_fraction_full 1.000
_diffrn_reflns_point_group_measured_fraction_max 1.000
_diffrn_reflns_theta_full 67.679
_diffrn_reflns_theta_max 67.727
_diffrn_reflns_theta_min 3.822
_diffrn_source 'micro focus sealed tube'
_exptl_absorpt_coefficient_mu 2.894
_exptl_absorpt_correction_T_max 0.7531
_exptl_absorpt_correction_T_min 0.6159
_exptl_absorpt_correction_type multi-scan
_exptl_absorpt_process_details
;
 SADABS-2016/2: Krause, L., Herbst-Irmer, R., Sheldrick G.M. & Stalke D.,
 J. Appl. Cryst. 48 (2015) 3-10.
;
_exptl_crystal_density_diffrn 1.528
_exptl_crystal_description block
_exptl_crystal_F_000 1112
_exptl_crystal_size_max 0.162
_exptl_crystal_size_mid 0.075
_exptl_crystal_size_min 0.042
_refine_diff_density_max 0.530
_refine_diff_density_min -0.481
_refine_diff_density_rms 0.053
_refine_ls_extinction_coef 0.00064(9)
_refine_ls_extinction_expression Fc^*^=kFc[1+0.001xFc^2^\l^3^/sin(2\q)]^-1/4^
_refine_ls_extinction_method 'SHELXL-2019/2 (Sheldrick 2019)'
_refine_ls_goodness_of_fit_ref 1.025
_refine_ls_hydrogen_treatment mixed
_refine_ls_matrix_type full
_refine_ls_number_parameters 360
_refine_ls_number_reflns 4242
_refine_ls_number_restraints 47
_refine_ls_restrained_S_all 1.077
_refine_ls_R_factor_all 0.0457
_refine_ls_R_factor_gt 0.0378
_refine_ls_shift/su_max 0.001
_refine_ls_shift/su_mean 0.000
_refine_ls_structure_factor_coef Fsqd
_refine_ls_weighting_details 'w=1/[\s^2^(Fo^2^)+(0.0454P)^2^+2.0970P] where P=(Fo^2^+2Fc^2^)/3'
_refine_ls_weighting_scheme calc
_refine_ls_wR_factor_gt 0.0936
_refine_ls_wR_factor_ref 0.1014
_reflns_Friedel_coverage 0.000
_reflns_number_gt 3665
_reflns_number_total 4242
_reflns_threshold_expression 'I > 2\s(I)'
_cod_data_source_file d3nj04714h2.cif
_cod_data_source_block shelx
_cod_depositor_comments 'Adding full bibliography for 7063192--7063193.cif.'
_cod_original_sg_symbol_H-M 'P 21/n'
_cod_database_code 7063192
_shelx_shelxl_version_number 2019/3
_shelx_space_group_comment
;
The symmetry employed for this shelxl refinement is uniquely defined
by the following loop, which should always be used as a source of
symmetry information in preference to the above space-group names.
They are only intended as comments.
;
_shelx_estimated_absorpt_t_min 0.651
_shelx_estimated_absorpt_t_max 0.888

loop_
_space_group_symop_operation_xyz
'x, y, z'
'-x+1/2, y+1/2, -z+1/2'
'-x, -y, -z'
'x-1/2, -y-1/2, z-1/2'

loop_
_atom_site_label
_atom_site_type_symbol
_atom_site_fract_x
_atom_site_fract_y
_atom_site_fract_z
_atom_site_U_iso_or_equiv
_atom_site_adp_type
_atom_site_occupancy
_atom_site_site_symmetry_order
_atom_site_calc_flag
_atom_site_refinement_flags_posn
_atom_site_refinement_flags_adp
_atom_site_refinement_flags_occupancy
_atom_site_disorder_assembly
_atom_site_disorder_group
C1 C 0.2792(5) 0.65942(13) 0.2882(2) 0.0732(10) Uani 1 1 d . . . . .
H1 H 0.276848 0.693088 0.329296 0.088 Uiso 1 1 calc R U . . .
C2 C 0.2811(6) 0.66688(15) 0.1876(3) 0.0809(11) Uani 1 1 d . . . . .
H2 H 0.280347 0.704883 0.159306 0.097 Uiso 1 1 calc R U . . .
C3 C 0.2842(5) 0.61824(15) 0.1287(2) 0.0756(10) Uani 1 1 d . . . . .
H3 H 0.284425 0.622140 0.058399 0.091 Uiso 1 1 calc R U . . .
C4 C 0.2870(4) 0.56364(13) 0.1717(2) 0.0581(7) Uani 1 1 d . . . . .
H4 H 0.290846 0.529629 0.131526 0.070 Uiso 1 1 calc R U . . .
C5 C 0.2843(3) 0.55883(11) 0.27425(18) 0.0440(6) Uani 1 1 d . . . . .
C6 C 0.2805(3) 0.50190(10) 0.32667(17) 0.0394(5) Uani 1 1 d . . . . .
C7 C 0.2972(3) 0.44649(10) 0.27227(16) 0.0388(5) Uani 1 1 d . . . . .
C8 C 0.4460(3) 0.43541(13) 0.2224(2) 0.0520(6) Uani 1 1 d . . . . .
H8 H 0.534925 0.464282 0.221480 0.062 Uiso 1 1 calc R U . . .
C9 C 0.4643(4) 0.38279(15) 0.1744(2) 0.0637(8) Uani 1 1 d . . . . .
H9 H 0.566686 0.375315 0.141668 0.076 Uiso 1 1 calc R U . . .
C10 C 0.3355(5) 0.34145(14) 0.1739(2) 0.0676(8) Uani 1 1 d . . . . .
H10 H 0.348718 0.305306 0.140781 0.081 Uiso 1 1 calc R U . . .
C11 C 0.1870(5) 0.35182(13) 0.2209(2) 0.0637(8) Uani 1 1 d . . . . .
H11 H 0.097305 0.323076 0.219598 0.076 Uiso 1 1 calc R U . . .
C12 C 0.1678(4) 0.40430(11) 0.2704(2) 0.0479(6) Uani 1 1 d . . . . .
H12 H 0.065221 0.411234 0.303188 0.057 Uiso 1 1 calc R U . . .
C13 C 0.2340(3) 0.47691(10) 0.57520(17) 0.0396(5) Uani 1 1 d . . . . .
C14 C 0.2082(3) 0.43414(11) 0.74546(17) 0.0427(5) Uani 1 1 d . . . . .
C15 C 0.2345(5) 0.38277(14) 0.7982(2) 0.0698(9) Uani 1 1 d . . . . .
H15 H 0.262519 0.348050 0.764485 0.084 Uiso 1 1 calc R U . . .
C16 C 0.2205(6) 0.38149(17) 0.8998(2) 0.0882(12) Uani 1 1 d . . . . .
H16 H 0.237327 0.345687 0.935054 0.106 Uiso 1 1 calc R U . . .
C17 C 0.1829(5) 0.43092(16) 0.9502(2) 0.0724(9) Uani 1 1 d . . . . .
H17 H 0.176916 0.429986 1.020319 0.087 Uiso 1 1 calc R U . . .
C18 C 0.1541(4) 0.48159(14) 0.8984(2) 0.0602(7) Uani 1 1 d . . . . .
H18 H 0.125850 0.515981 0.932920 0.072 Uiso 1 1 calc R U . . .
C19 C 0.1651(3) 0.48405(12) 0.79602(19) 0.0479(6) Uani 1 1 d . . . . .
H19 H 0.143271 0.519701 0.760936 0.058 Uiso 1 1 calc R U . . .
C20 C 0.3333(4) 0.69396(13) 0.5869(3) 0.0640(8) Uani 1 1 d . . . . .
H20A H 0.394534 0.713244 0.646173 0.077 Uiso 1 1 calc R U . . .
H20B H 0.325790 0.722166 0.530910 0.077 Uiso 1 1 calc R U . . .
C21 C 0.1541(4) 0.67673(16) 0.6086(3) 0.0695(9) Uani 1 1 d . . . . .
H21A H 0.160947 0.652879 0.670166 0.083 Uiso 1 1 calc R U . . .
H21B H 0.084164 0.712095 0.619676 0.083 Uiso 1 1 calc R U . . .
Cl1 Cl 0.72889(10) 0.74812(3) 0.41220(5) 0.0588(2) Uani 1 1 d D . . . .
Zn1 Zn 0.25732(5) 0.58708(2) 0.48436(2) 0.04522(13) Uani 1 1 d . . . . .
N1 N 0.2806(3) 0.60651(10) 0.33165(16) 0.0539(6) Uani 1 1 d . . . . .
N2 N 0.2609(3) 0.50592(8) 0.42145(14) 0.0398(4) Uani 1 1 d . . . . .
N3 N 0.2540(3) 0.45808(9) 0.48118(14) 0.0415(5) Uani 1 1 d . . . . .
N4 N 0.2247(3) 0.43228(9) 0.64167(15) 0.0468(5) Uani 1 1 d D . . . .
H4N H 0.254(4) 0.3989(9) 0.621(2) 0.056 Uiso 1 1 d D U . . .
N5 N 0.4343(3) 0.64190(10) 0.56036(17) 0.0473(5) Uani 1 1 d D . . . .
H5B H 0.520(3) 0.6533(12) 0.526(2) 0.057 Uiso 1 1 d D U . . .
H5A H 0.479(4) 0.6245(12) 0.6138(17) 0.057 Uiso 1 1 d D U . . .
N6 N 0.0676(3) 0.64296(11) 0.52485(18) 0.0541(6) Uani 1 1 d D . . . .
H6A H 0.029(4) 0.6682(12) 0.4769(19) 0.065 Uiso 1 1 d D U . . .
H6B H -0.021(3) 0.6238(13) 0.548(2) 0.065 Uiso 1 1 d D U . . .
O1 O 0.2235(3) 0.52912(7) 0.60303(12) 0.0490(4) Uani 1 1 d . . . . .
O2 O 0.7001(4) 0.68829(11) 0.4297(2) 0.0618(9) Uani 0.724(5) 1 d D . P A 1
O3 O 0.8891(5) 0.76649(17) 0.4637(3) 0.1031(16) Uani 0.724(5) 1 d D . P A 1
O4 O 0.7101(6) 0.76149(17) 0.3107(2) 0.1038(16) Uani 0.724(5) 1 d D . P A 1
O5 O 0.5923(6) 0.78014(18) 0.4585(3) 0.1115(17) Uani 0.724(5) 1 d D . P A 1
O2' O 0.7570(16) 0.7338(7) 0.5165(7) 0.164(8) Uani 0.276(5) 1 d D . P A 2
O3' O 0.8922(10) 0.7322(4) 0.3685(7) 0.088(3) Uani 0.276(5) 1 d D . P A 2
O4' O 0.5924(14) 0.7128(6) 0.3663(11) 0.220(13) Uani 0.276(5) 1 d D . P A 2
O5' O 0.6986(16) 0.8076(4) 0.3984(12) 0.169(8) Uani 0.276(5) 1 d D . P A 2

loop_
_atom_site_aniso_label
_atom_site_aniso_U_11
_atom_site_aniso_U_22
_atom_site_aniso_U_33
_atom_site_aniso_U_23
_atom_site_aniso_U_13
_atom_site_aniso_U_12
C1 0.122(3) 0.0415(15) 0.0556(17) 0.0087(13) 0.0069(18) -0.0067(17)
C2 0.132(3) 0.0522(18) 0.0576(19) 0.0219(15) 0.004(2) -0.0103(19)
C3 0.117(3) 0.068(2) 0.0404(15) 0.0172(15) 0.0022(17) -0.0124(19)
C4 0.084(2) 0.0549(16) 0.0346(13) 0.0051(12) 0.0012(13) -0.0124(14)
C5 0.0502(14) 0.0436(13) 0.0376(12) 0.0056(10) 0.0005(10) -0.0076(11)
C6 0.0441(12) 0.0403(12) 0.0336(11) 0.0020(9) 0.0024(9) -0.0052(10)
C7 0.0426(12) 0.0422(13) 0.0309(11) 0.0007(9) -0.0002(9) -0.0005(10)
C8 0.0454(14) 0.0671(17) 0.0441(14) -0.0020(12) 0.0072(11) -0.0040(12)
C9 0.0661(18) 0.076(2) 0.0513(16) -0.0077(15) 0.0155(14) 0.0160(16)
C10 0.096(2) 0.0542(17) 0.0530(17) -0.0132(14) 0.0084(16) 0.0106(17)
C11 0.079(2) 0.0498(16) 0.0623(18) -0.0109(14) 0.0069(15) -0.0145(15)
C12 0.0487(14) 0.0467(14) 0.0486(14) -0.0035(11) 0.0066(11) -0.0051(11)
C13 0.0442(12) 0.0390(13) 0.0354(12) 0.0022(10) 0.0021(9) -0.0048(10)
C14 0.0475(13) 0.0483(14) 0.0320(11) 0.0018(10) 0.0026(10) -0.0073(11)
C15 0.119(3) 0.0507(17) 0.0407(15) 0.0061(13) 0.0118(16) 0.0055(17)
C16 0.152(4) 0.070(2) 0.0438(17) 0.0180(16) 0.015(2) 0.014(2)
C17 0.097(2) 0.086(2) 0.0346(14) 0.0064(15) 0.0075(15) 0.0046(19)
C18 0.0667(18) 0.0704(19) 0.0451(15) -0.0085(14) 0.0141(13) 0.0041(15)
C19 0.0476(14) 0.0550(15) 0.0423(13) 0.0031(11) 0.0098(11) 0.0031(11)
C20 0.0727(19) 0.0493(16) 0.0709(19) -0.0151(14) 0.0125(15) -0.0126(14)
C21 0.0635(19) 0.071(2) 0.075(2) -0.0208(17) 0.0114(16) 0.0065(15)
Cl1 0.0720(4) 0.0446(4) 0.0586(4) 0.0096(3) -0.0003(3) -0.0025(3)
Zn1 0.0610(2) 0.0349(2) 0.0398(2) -0.00058(13) 0.00474(15) -0.00232(14)
N1 0.0791(16) 0.0418(12) 0.0405(11) 0.0051(9) 0.0052(11) -0.0047(11)
N2 0.0499(11) 0.0367(10) 0.0327(10) 0.0041(8) 0.0029(8) -0.0046(8)
N3 0.0580(12) 0.0348(10) 0.0320(10) 0.0029(8) 0.0052(9) -0.0037(9)
N4 0.0713(15) 0.0368(11) 0.0329(10) 0.0023(8) 0.0087(10) -0.0027(10)
N5 0.0447(12) 0.0482(12) 0.0494(12) 0.0043(10) 0.0063(9) -0.0029(9)
N6 0.0488(13) 0.0590(15) 0.0538(13) 0.0048(11) 0.0008(10) 0.0036(11)
O1 0.0740(12) 0.0376(9) 0.0362(9) 0.0005(7) 0.0086(8) -0.0044(8)
O2 0.076(2) 0.0372(14) 0.075(2) 0.0064(13) 0.0215(16) -0.0062(13)
O3 0.100(3) 0.095(3) 0.109(3) 0.019(2) -0.017(2) -0.040(2)
O4 0.165(4) 0.097(3) 0.0496(19) 0.0297(19) 0.009(2) 0.006(3)
O5 0.134(4) 0.090(3) 0.114(3) -0.016(2) 0.028(3) 0.050(3)
O2' 0.158(14) 0.22(2) 0.110(11) 0.020(11) 0.016(10) 0.068(13)
O3' 0.084(6) 0.073(6) 0.110(8) 0.026(6) 0.026(5) -0.008(5)
O4' 0.124(13) 0.28(3) 0.27(3) -0.19(2) 0.058(14) -0.096(15)
O5' 0.145(13) 0.078(8) 0.30(2) 0.011(11) 0.093(14) 0.014(8)

loop_
_atom_type_symbol
_atom_type_description
_atom_type_scat_dispersion_real
_atom_type_scat_dispersion_imag
_atom_type_scat_source
C C 0.0181 0.0091 'International Tables Vol C Tables 4.2.6.8 and 6.1.1.4'
H H 0.0000 0.0000 'International Tables Vol C Tables 4.2.6.8 and 6.1.1.4'
O O 0.0492 0.0322 'International Tables Vol C Tables 4.2.6.8 and 6.1.1.4'
Cl Cl 0.3639 0.7018 'International Tables Vol C Tables 4.2.6.8 and 6.1.1.4'
Zn Zn -1.5491 0.6778 'International Tables Vol C Tables 4.2.6.8 and 6.1.1.4'
N N 0.0311 0.0180 'International Tables Vol C Tables 4.2.6.8 and 6.1.1.4'

loop_
_geom_angle_atom_site_label_1
_geom_angle_atom_site_label_2
_geom_angle_atom_site_label_3
_geom_angle
_geom_angle_site_symmetry_1
_geom_angle_site_symmetry_3
_geom_angle_publ_flag
N1 C1 C2 122.9(3) . . ?
N1 C1 H1 118.6 . . ?
C2 C1 H1 118.6 . . ?
C1 C2 C3 118.4(3) . . ?
C1 C2 H2 120.8 . . ?
C3 C2 H2 120.8 . . ?
C2 C3 C4 119.7(3) . . ?
C2 C3 H3 120.2 . . ?
C4 C3 H3 120.2 . . ?
C3 C4 C5 119.3(3) . . ?
C3 C4 H4 120.4 . . ?
C5 C4 H4 120.4 . . ?
N1 C5 C4 120.8(2) . . ?
N1 C5 C6 116.1(2) . . ?
C4 C5 C6 123.1(2) . . ?
N2 C6 C7 124.8(2) . . ?
N2 C6 C5 114.4(2) . . ?
C7 C6 C5 120.8(2) . . ?
C12 C7 C8 118.6(2) . . ?
C12 C7 C6 121.0(2) . . ?
C8 C7 C6 120.4(2) . . ?
C9 C8 C7 120.4(3) . . ?
C9 C8 H8 119.8 . . ?
C7 C8 H8 119.8 . . ?
C10 C9 C8 120.1(3) . . ?
C10 C9 H9 120.0 . . ?
C8 C9 H9 120.0 . . ?
C9 C10 C11 120.4(3) . . ?
C9 C10 H10 119.8 . . ?
C11 C10 H10 119.8 . . ?
C10 C11 C12 120.0(3) . . ?
C10 C11 H11 120.0 . . ?
C12 C11 H11 120.0 . . ?
C7 C12 C11 120.4(3) . . ?
C7 C12 H12 119.8 . . ?
C11 C12 H12 119.8 . . ?
O1 C13 N3 126.5(2) . . ?
O1 C13 N4 120.5(2) . . ?
N3 C13 N4 113.0(2) . . ?
C15 C14 C19 118.7(2) . . ?
C15 C14 N4 117.4(2) . . ?
C19 C14 N4 123.9(2) . . ?
C14 C15 C16 120.4(3) . . ?
C14 C15 H15 119.8 . . ?
C16 C15 H15 119.8 . . ?
C17 C16 C15 120.9(3) . . ?
C17 C16 H16 119.5 . . ?
C15 C16 H16 119.5 . . ?
C18 C17 C16 119.0(3) . . ?
C18 C17 H17 120.5 . . ?
C16 C17 H17 120.5 . . ?
C17 C18 C19 121.4(3) . . ?
C17 C18 H18 119.3 . . ?
C19 C18 H18 119.3 . . ?
C14 C19 C18 119.5(3) . . ?
C14 C19 H19 120.2 . . ?
C18 C19 H19 120.2 . . ?
C21 C20 N5 110.3(2) . . ?
C21 C20 H20A 109.6 . . ?
N5 C20 H20A 109.6 . . ?
C21 C20 H20B 109.6 . . ?
N5 C20 H20B 109.6 . . ?
H20A C20 H20B 108.1 . . ?
N6 C21 C20 110.2(3) . . ?
N6 C21 H21A 109.6 . . ?
C20 C21 H21A 109.6 . . ?
N6 C21 H21B 109.6 . . ?
C20 C21 H21B 109.6 . . ?
H21A C21 H21B 108.1 . . ?
O4 Cl1 O2 112.0(2) . . ?
O4 Cl1 O3 114.8(2) . . ?
O2 Cl1 O3 110.4(2) . . ?
O5' Cl1 O4' 113.3(6) . . ?
O5' Cl1 O2' 111.2(5) . . ?
O4' Cl1 O2' 109.3(5) . . ?
O4 Cl1 O5 107.2(2) . . ?
O2 Cl1 O5 106.6(2) . . ?
O3 Cl1 O5 105.3(3) . . ?
O5' Cl1 O3' 109.0(5) . . ?
O4' Cl1 O3' 107.6(5) . . ?
O2' Cl1 O3' 106.2(4) . . ?
N2 Zn1 N6 135.77(9) . . ?
N2 Zn1 N5 136.91(9) . . ?
N6 Zn1 N5 86.32(10) . . ?
N2 Zn1 O1 75.48(7) . . ?
N6 Zn1 O1 92.89(9) . . ?
N5 Zn1 O1 97.50(8) . . ?
N2 Zn1 N1 77.54(8) . . ?
N6 Zn1 N1 104.66(10) . . ?
N5 Zn1 N1 104.02(9) . . ?
O1 Zn1 N1 152.88(8) . . ?
C5 N1 C1 118.9(2) . . ?
C5 N1 Zn1 113.27(16) . . ?
C1 N1 Zn1 127.6(2) . . ?
C6 N2 N3 122.4(2) . . ?
C6 N2 Zn1 118.52(16) . . ?
N3 N2 Zn1 118.94(14) . . ?
C13 N3 N2 107.95(19) . . ?
C13 N4 C14 129.8(2) . . ?
C13 N4 H4N 115(2) . . ?
C14 N4 H4N 113(2) . . ?
C20 N5 Zn1 106.15(17) . . ?
C20 N5 H5B 109(2) . . ?
Zn1 N5 H5B 114(2) . . ?
C20 N5 H5A 110(2) . . ?
Zn1 N5 H5A 109(2) . . ?
H5B N5 H5A 109(3) . . ?
C21 N6 Zn1 104.71(18) . . ?
C21 N6 H6A 108(2) . . ?
Zn1 N6 H6A 114(2) . . ?
C21 N6 H6B 107(2) . . ?
Zn1 N6 H6B 112(2) . . ?
H6A N6 H6B 111(3) . . ?
C13 O1 Zn1 110.87(14) . . ?

loop_
_geom_bond_atom_site_label_1
_geom_bond_atom_site_label_2
_geom_bond_distance
_geom_bond_site_symmetry_2
_geom_bond_publ_flag
C1 N1 1.345(4) . ?
C1 C2 1.366(5) . ?
C1 H1 0.9500 . ?
C2 C3 1.370(5) . ?
C2 H2 0.9500 . ?
C3 C4 1.377(4) . ?
C3 H3 0.9500 . ?
C4 C5 1.387(4) . ?
C4 H4 0.9500 . ?
C5 N1 1.339(3) . ?
C5 C6 1.484(3) . ?
C6 N2 1.302(3) . ?
C6 C7 1.477(3) . ?
C7 C12 1.382(3) . ?
C7 C8 1.399(3) . ?
C8 C9 1.381(4) . ?
C8 H8 0.9500 . ?
C9 C10 1.367(5) . ?
C9 H9 0.9500 . ?
C10 C11 1.373(5) . ?
C10 H10 0.9500 . ?
C11 C12 1.389(4) . ?
C11 H11 0.9500 . ?
C12 H12 0.9500 . ?
C13 O1 1.258(3) . ?
C13 N3 1.360(3) . ?
C13 N4 1.365(3) . ?
C14 C15 1.379(4) . ?
C14 C19 1.386(4) . ?
C14 N4 1.415(3) . ?
C15 C16 1.382(4) . ?
C15 H15 0.9500 . ?
C16 C17 1.364(5) . ?
C16 H16 0.9500 . ?
C17 C18 1.361(5) . ?
C17 H17 0.9500 . ?
C18 C19 1.389(4) . ?
C18 H18 0.9500 . ?
C19 H19 0.9500 . ?
C20 C21 1.483(4) . ?
C20 N5 1.483(4) . ?
C20 H20A 0.9900 . ?
C20 H20B 0.9900 . ?
C21 N6 1.471(4) . ?
C21 H21A 0.9900 . ?
C21 H21B 0.9900 . ?
Cl1 O5' 1.392(8) . ?
Cl1 O4 1.394(3) . ?
Cl1 O2 1.411(3) . ?
Cl1 O3 1.414(3) . ?
Cl1 O4' 1.416(8) . ?
Cl1 O2' 1.439(8) . ?
Cl1 O5 1.464(3) . ?
Cl1 O3' 1.477(7) . ?
Zn1 N2 2.044(2) . ?
Zn1 N6 2.047(2) . ?
Zn1 N5 2.048(2) . ?
Zn1 O1 2.1117(17) . ?
Zn1 N1 2.127(2) . ?
N2 N3 1.363(3) . ?
N4 H4N 0.851(17) . ?
N5 H5B 0.876(18) . ?
N5 H5A 0.864(18) . ?
N6 H6A 0.894(18) . ?
N6 H6B 0.889(18) . ?

loop_
_geom_hbond_atom_site_label_D
_geom_hbond_atom_site_label_H
_geom_hbond_atom_site_label_A
_geom_hbond_distance_DH
_geom_hbond_distance_HA
_geom_hbond_distance_DA
_geom_hbond_angle_DHA
_geom_hbond_site_symmetry_A
_geom_hbond_publ_flag
C2 H2 O2'^b 0.95 2.37 3.230(15) 149.8 4_575 yes
C15 H15 O4'^b 0.95 2.58 3.464(12) 155.5 3_666 yes
C19 H19 O1 0.95 2.28 2.869(3) 119.7 . yes
N4 H4N O2^a 0.851(17) 2.150(18) 2.998(3) 174(3) 3_666 yes
N5 H5B O2^a 0.876(18) 2.137(19) 3.007(4) 172(3) . yes
N5 H5B O2'^b 0.876(18) 2.60(3) 3.339(16) 143(3) . yes
N5 H5B O4'^b 0.876(18) 2.65(3) 3.395(16) 144(3) . yes
N6 H6A O2^a 0.894(18) 2.58(3) 3.153(4) 123(3) 1_455 yes
N6 H6A O3^a 0.894(18) 2.49(3) 3.215(5) 138(3) 1_455 yes
N6 H6A O3'^b 0.894(18) 2.26(2) 3.142(9) 171(3) 1_455 yes
N6 H6B N3 0.889(18) 2.59(2) 3.374(3) 148(3) 3_566 yes

loop_
_geom_torsion_atom_site_label_1
_geom_torsion_atom_site_label_2
_geom_torsion_atom_site_label_3
_geom_torsion_atom_site_label_4
_geom_torsion
_geom_torsion_site_symmetry_1
_geom_torsion_site_symmetry_2
_geom_torsion_site_symmetry_3
_geom_torsion_site_symmetry_4
_geom_torsion_publ_flag
N1 C1 C2 C3 0.1(7) . . . . ?
C1 C2 C3 C4 -0.6(6) . . . . ?
C2 C3 C4 C5 0.9(6) . . . . ?
C3 C4 C5 N1 -0.6(5) . . . . ?
C3 C4 C5 C6 177.7(3) . . . . ?
N1 C5 C6 N2 4.8(3) . . . . ?
C4 C5 C6 N2 -173.6(3) . . . . ?
N1 C5 C6 C7 -175.5(2) . . . . ?
C4 C5 C6 C7 6.1(4) . . . . ?
N2 C6 C7 C12 57.8(3) . . . . ?
C5 C6 C7 C12 -121.8(3) . . . . ?
N2 C6 C7 C8 -121.4(3) . . . . ?
C5 C6 C7 C8 58.9(3) . . . . ?
C12 C7 C8 C9 -1.5(4) . . . . ?
C6 C7 C8 C9 177.8(2) . . . . ?
C7 C8 C9 C10 1.1(5) . . . . ?
C8 C9 C10 C11 0.0(5) . . . . ?
C9 C10 C11 C12 -0.8(5) . . . . ?
C8 C7 C12 C11 0.8(4) . . . . ?
C6 C7 C12 C11 -178.5(3) . . . . ?
C10 C11 C12 C7 0.4(5) . . . . ?
C19 C14 C15 C16 -0.9(5) . . . . ?
N4 C14 C15 C16 180.0(3) . . . . ?
C14 C15 C16 C17 -0.9(7) . . . . ?
C15 C16 C17 C18 1.9(7) . . . . ?
C16 C17 C18 C19 -1.1(6) . . . . ?
C15 C14 C19 C18 1.7(4) . . . . ?
N4 C14 C19 C18 -179.2(3) . . . . ?
C17 C18 C19 C14 -0.7(5) . . . . ?
N5 C20 C21 N6 -53.7(4) . . . . ?
C4 C5 N1 C1 0.1(4) . . . . ?
C6 C5 N1 C1 -178.4(3) . . . . ?
C4 C5 N1 Zn1 175.6(2) . . . . ?
C6 C5 N1 Zn1 -2.9(3) . . . . ?
C2 C1 N1 C5 0.1(6) . . . . ?
C2 C1 N1 Zn1 -174.6(3) . . . . ?
C7 C6 N2 N3 0.1(4) . . . . ?
C5 C6 N2 N3 179.8(2) . . . . ?
C7 C6 N2 Zn1 175.84(17) . . . . ?
C5 C6 N2 Zn1 -4.5(3) . . . . ?
O1 C13 N3 N2 0.0(3) . . . . ?
N4 C13 N3 N2 179.7(2) . . . . ?
C6 N2 N3 C13 179.6(2) . . . . ?
Zn1 N2 N3 C13 4.0(2) . . . . ?
O1 C13 N4 C14 -1.8(4) . . . . ?
N3 C13 N4 C14 178.4(2) . . . . ?
C15 C14 N4 C13 -168.2(3) . . . . ?
C19 C14 N4 C13 12.7(4) . . . . ?
C21 C20 N5 Zn1 34.6(3) . . . . ?
C20 C21 N6 Zn1 42.7(3) . . . . ?
N3 C13 O1 Zn1 -3.6(3) . . . . ?
N4 C13 O1 Zn1 176.69(19) . . . . ?
